data_4135057
loop_
_publ_author_name
'Gransbury, Gemma K.'
'Livesay, Brooke N.'
'Janetzki, Jett T.'
'Hay, Moya A.'
'Gable, Robert W.'
'Shores, Matthew P.'
'Starikova, Alyona'
'Boskovic, Colette'

_publ_section_title
;
 Understanding the Origin of One- or Two-Step Valence Tautomeric
 Transitions in Bis(dioxolene)-Bridged Dinuclear Cobalt Complexes.
;
_journal_name_full 'Journal of the American Chemical Society'
_journal_paper_doi 10.1021/jacs.0c01073
_journal_year 2020
_chemical_formula_moiety 'C63 H64 Br4 Co2 N8 O4, 2(F6 P)'
_chemical_formula_sum 'C67 H76 Br4 Co2 F12 N8 O6 P2'
_chemical_formula_weight 1816.79
_chemical_name_systematic
'(mu2-3,3,3',3'-tetramethyl-1,1'-spirobi(indan)-4,4'-7,7'-tetrabromo-5,5'-6,6'-tetraolato)-bis(tris(6-methyl-2-pyridylmethyl)amine)-di-cobalt bis(hexafluorophosphate) ethanol solvate'
_chemical_properties_physical paramagnetic
_space_group_crystal_system orthorhombic
_space_group_IT_number 52
_space_group_name_Hall '-P 2a 2bc'
_space_group_name_H-M_alt 'P n n a'
_atom_sites_solution_hydrogens geom
_atom_sites_solution_primary dual
_audit_creation_date 2019-01-22
_audit_creation_method
;
Olex2 1.2
(compiled 2018.05.29 svn.r3508 for OlexSys, GUI svn.r5506)
;
_cell_angle_alpha 90
_cell_angle_beta 90
_cell_angle_gamma 90
_cell_formula_units_Z 4
_cell_length_a 26.0119(3)
_cell_length_b 14.2861(2)
_cell_length_c 20.1208(2)
_cell_measurement_reflns_used 19186
_cell_measurement_temperature 99.99(13)
_cell_measurement_theta_max 76.3190
_cell_measurement_theta_min 3.3970
_cell_volume 7477.06(15)
_computing_cell_refinement 'CrysAlisPro 1.171.39.46 (Rigaku OD, 2018)'
_computing_data_collection 'CrysAlisPro 1.171.39.46 (Rigaku OD, 2018)'
_computing_data_reduction 'CrysAlisPro 1.171.39.46 (Rigaku OD, 2018)'
_computing_molecular_graphics 'Olex2 (Dolomanov et al., 2009)'
_computing_publication_material 'Olex2 (Dolomanov et al., 2009)'
_computing_structure_refinement 'ShelXL (Sheldrick, 2015)'
_computing_structure_solution 'ShelXT (Sheldrick, 2015)'
_diffrn_ambient_environment N~2~
_diffrn_ambient_temperature 99.99(13)
_diffrn_detector 'CCD plate'
_diffrn_detector_type HyPix
_diffrn_measured_fraction_theta_full 1.000
_diffrn_measured_fraction_theta_max 0.990
_diffrn_measurement_details
;
List of Runs (angles in degrees, time in seconds):

  # Type    Start    End  Width  t~exp~   \w     \q     \k     \f   Frames
--------------------------------------------------------------------------
  1  \w    -56.00  24.00   0.50    6.81    --  -48.17  38.00  90.00  160
  2  \w    -55.00 -17.00   0.50   16.00    --  -86.25  37.00 -11.00   76
  3  \w    -91.00 -11.00   0.50    6.81    --  -48.17 125.00 -60.00  160
  4  \w   -101.00 -76.00   0.50   16.00    --  -86.25 -84.00  26.00   50
  5  \w   -119.00 -94.00   0.50    6.81    --  -48.17-125.00 -30.00   50
  6  \w   -114.00 -87.00   0.50    6.81    --  -48.17-125.00-120.00   54
  7  \w     71.00 125.00   0.50   16.00    --  107.75-139.00 -32.00  108
  8  \w     83.00 109.00   0.50   16.00    --  107.75 -84.00  26.00   52
  9  \w     55.00 102.00   0.50   16.00    --  107.75 -61.00 -60.00   94
 10  \w     46.00  72.00   0.50   16.00    --  107.75 -45.00  30.00   52
 11  \w     41.00  67.00   0.50   16.00    --  107.75 -84.00  26.00   52
 12  \w     37.00 101.00   0.50   16.00    --  107.75 -61.00  30.00  128
 13  \w     44.00  70.00   0.50   16.00    --  107.75 -30.00  60.00   52
 14  \w     98.00 132.00   0.50   16.00    --  107.75  30.00  60.00   68
 15  \w    144.00 170.00   0.50   16.00    --  107.75  30.00  60.00   52
 16  \w    119.00 176.00   0.50   16.00    --  107.75  15.00 -90.00  114
 17  \w    130.00 168.00   0.50   16.00    --  107.75  77.00-150.00   76
 18  \w     99.00 176.00   0.50   16.00    --  107.75  37.00 -11.00  154
 19  \w     86.00 111.00   0.50   16.00    --  107.75  77.00-150.00   50
 20  \w     37.00  72.00   0.50   16.00    --  107.75 -37.00-167.00   70
 21  \w     43.00  71.00   0.50   16.00    --  107.75 -45.00-180.00   56
 22  \w     40.00  66.00   0.50   16.00    --  107.75 -30.00-150.00   52
 23  \w     38.00  68.00   0.50   16.00    --  107.75 -61.00-180.00   60
 24  \w     75.00 100.00   0.50    6.81    --   48.17-139.00 -32.00   50
 25  \w     38.00  73.00   0.50   16.00    --  107.75 -45.00  90.00   70
 26  \w     41.00 106.00   0.50   16.00    --  107.75 -94.00 120.00  130
 27  \w     36.00  72.00   0.50   16.00    --  107.75 -45.00 -30.00   72
 28  \w     44.00  56.50   0.50   16.00    --  107.75 -30.00 -30.00   25
;
_diffrn_measurement_device 'four-circle diffractometer'
_diffrn_measurement_device_type 'XtaLAB Synergy, Dualflex, HyPix'
_diffrn_measurement_method '\w scans'
_diffrn_orient_matrix_type 'CrysAlisPro convention (1999,Acta A55,543-557)'
_diffrn_orient_matrix_UB_11 0.0030282000
_diffrn_orient_matrix_UB_12 -0.1077171000
_diffrn_orient_matrix_UB_13 -0.0005950000
_diffrn_orient_matrix_UB_21 0.0521107000
_diffrn_orient_matrix_UB_22 0.0044775000
_diffrn_orient_matrix_UB_23 0.0362952000
_diffrn_orient_matrix_UB_31 -0.0279770000
_diffrn_orient_matrix_UB_32 -0.0033505000
_diffrn_orient_matrix_UB_33 0.0673956000
_diffrn_radiation_monochromator mirror
_diffrn_radiation_probe x-ray
_diffrn_radiation_type CuK\a
_diffrn_radiation_wavelength 1.54184
_diffrn_reflns_av_R_equivalents 0.0538
_diffrn_reflns_av_unetI/netI 0.0286
_diffrn_reflns_Laue_measured_fraction_full 1.000
_diffrn_reflns_Laue_measured_fraction_max 0.990
_diffrn_reflns_limit_h_max 31
_diffrn_reflns_limit_h_min -32
_diffrn_reflns_limit_k_max 18
_diffrn_reflns_limit_k_min -17
_diffrn_reflns_limit_l_max 25
_diffrn_reflns_limit_l_min -17
_diffrn_reflns_number 57008
_diffrn_reflns_point_group_measured_fraction_full 1.000
_diffrn_reflns_point_group_measured_fraction_max 0.990
_diffrn_reflns_theta_full 67.684
_diffrn_reflns_theta_max 78.013
_diffrn_reflns_theta_min 2.776
_diffrn_source 'micro-focus sealed X-ray tube'
_diffrn_source_type 'PhotonJet (Cu) X-ray Source'
_exptl_absorpt_coefficient_mu 7.116
_exptl_absorpt_correction_T_max 1.000
_exptl_absorpt_correction_T_min 0.260
_exptl_absorpt_correction_type gaussian
_exptl_absorpt_process_details
;
CrysAlisPro 1.171.39.46 (Rigaku Oxford Diffraction, 2018)
Numerical absorption correction based on gaussian integration over
			a multifaceted crystal model
Empirical absorption correction using spherical harmonics,
 implemented in SCALE3 ABSPACK scaling algorithm.
;
_exptl_crystal_colour 'dark green'
_exptl_crystal_colour_modifier dark
_exptl_crystal_colour_primary green
_exptl_crystal_density_diffrn 1.614
_exptl_crystal_description prism
_exptl_crystal_F_000 3656
_exptl_crystal_recrystallization_method 'Crystallised from ethanol'
_exptl_crystal_size_max 0.27
_exptl_crystal_size_mid 0.104
_exptl_crystal_size_min 0.052
_refine_diff_density_max 1.084
_refine_diff_density_min -0.949
_refine_diff_density_rms 0.082
_refine_ls_extinction_method none
_refine_ls_goodness_of_fit_ref 1.033
_refine_ls_hydrogen_treatment constr
_refine_ls_matrix_type full
_refine_ls_number_parameters 434
_refine_ls_number_reflns 7939
_refine_ls_number_restraints 0
_refine_ls_restrained_S_all 1.033
_refine_ls_R_factor_all 0.0810
_refine_ls_R_factor_gt 0.0711
_refine_ls_shift/su_max 0.001
_refine_ls_shift/su_mean 0.000
_refine_ls_structure_factor_coef Fsqd
_refine_ls_weighting_details 'w=1/[\s^2^(Fo^2^)+(0.0927P)^2^+14.5416P] where P=(Fo^2^+2Fc^2^)/3'
_refine_ls_weighting_scheme calc
_refine_ls_wR_factor_gt 0.1950
_refine_ls_wR_factor_ref 0.2029
_reflns_Friedel_coverage 0.000
_reflns_number_gt 6435
_reflns_number_total 7939
_reflns_threshold_expression 'I > 2\s(I)'
_cod_data_source_file ja0c01073_si_007.cif
_cod_data_source_block 4a-2EtOH-100K
_cod_database_code 4135057
_shelx_shelxl_version_number 2014/7
_chemical_oxdiff_formula 'C63 H64 Co2 Br4 N8 O4 P2 F12'
_chemical_oxdiff_usercomment 'Dimer Co Me3tpa Br4spiro PF6, 100 K, dark green crystal, same crystal as 80K'
_shelx_space_group_comment
;
The symmetry employed for this shelxl refinement is uniquely defined
by the following loop, which should always be used as a source of
symmetry information in preference to the above space-group names.
They are only intended as comments.
;
_shelx_estimated_absorpt_t_max 0.709
_shelx_estimated_absorpt_t_min 0.250
_reflns_odcompleteness_completeness 99.96
_reflns_odcompleteness_iscentric 1
_reflns_odcompleteness_theta 74.33
_olex2_refinement_description
;
1. Fixed Uiso
 At 1.2 times of:
  All C(H) groups, All C(H,H) groups
 At 1.5 times of:
  All C(H,H,H) groups
2.a Secondary CH2 refined with riding coordinates:
 C10(H10A,H10B), C17(H17A,H17B), C23(H23A,H23B), C29(H29A,H29B)
2.b Aromatic/amide H refined with riding coordinates:
 C13(H13), C14(H14), C15(H15), C19(H19), C20(H20), C21(H21), C25(H25),
 C26(H26), C27(H27)
2.c Idealised Me refined as rotating group:
 C8(H8A,H8B,H8C), C9(H9A,H9B,H9C), C30(H30A,H30B,H30C), C31(H31A,H31B,H31C),
 C32(H32A,H32B,H32C)
;
_olex2_exptl_crystal_mounting_method 'MiTeGen mount with cryoprotectant oil'
_olex2_submission_special_instructions 'No special instructions were received'
_oxdiff_exptl_absorpt_empirical_details
;
Empirical correction (ABSPACK) includes:
- Absorption correction using spherical harmonics
- Frame scaling
;
_oxdiff_exptl_absorpt_empirical_full_max 2.980
_oxdiff_exptl_absorpt_empirical_full_min 0.554

loop_
_space_group_symop_operation_xyz
'x, y, z'
'-x+1/2, -y, z'
'-x+1/2, y+1/2, -z+1/2'
'x, -y+1/2, -z+1/2'
'-x, -y, -z'
'x-1/2, y, -z'
'x-1/2, -y-1/2, z-1/2'
'-x, y-1/2, z-1/2'

loop_
_atom_site_label
_atom_site_type_symbol
_atom_site_fract_x
_atom_site_fract_y
_atom_site_fract_z
_atom_site_U_iso_or_equiv
_atom_site_adp_type
_atom_site_occupancy
_atom_site_site_symmetry_order
_atom_site_calc_flag
_atom_site_refinement_flags_posn
_atom_site_refinement_flags_adp
_atom_site_refinement_flags_occupancy
_atom_site_disorder_assembly
_atom_site_disorder_group
Br1 Br 0.20012(4) 0.13603(6) 0.49847(5) 0.1292(4) Uani 1 1 d . . . . .
Br2 Br 0.29908(2) 0.39186(4) 0.73804(3) 0.0731(2) Uani 1 1 d . . . . .
Co1 Co 0.36168(3) 0.32251(7) 0.51138(5) 0.0683(3) Uani 1 1 d . . . . .
O1 O 0.33713(14) 0.3528(3) 0.5986(2) 0.0762(10) Uani 1 1 d . . . . .
O2 O 0.29482(18) 0.2593(3) 0.5011(3) 0.0921(13) Uani 1 1 d . . . . .
N1 N 0.37719(18) 0.2783(4) 0.4185(2) 0.0758(12) Uani 1 1 d . . . . .
N2 N 0.43708(17) 0.3691(4) 0.5138(2) 0.0781(13) Uani 1 1 d . . . . .
N3 N 0.33362(16) 0.4395(3) 0.4608(3) 0.0749(12) Uani 1 1 d . . . . .
N4 N 0.39481(16) 0.1912(4) 0.5349(3) 0.0804(13) Uani 1 1 d . . . . .
C1 C 0.29389(18) 0.3088(4) 0.6122(3) 0.0676(13) Uani 1 1 d . . . . .
C2 C 0.2724(2) 0.2544(4) 0.5584(4) 0.0780(16) Uani 1 1 d . . . . .
C3 C 0.2279(3) 0.2029(4) 0.5722(4) 0.0848(19) Uani 1 1 d . . . . .
C4 C 0.2061(2) 0.2013(4) 0.6344(4) 0.085(2) Uani 1 1 d . . . . .
C5 C 0.22610(18) 0.2576(4) 0.6860(3) 0.0732(15) Uani 1 1 d . . . . .
C6 C 0.26968(18) 0.3122(3) 0.6733(3) 0.0690(14) Uani 1 1 d . . . . .
C7 C 0.1590(2) 0.1483(5) 0.6608(5) 0.103(3) Uani 1 1 d . . . . .
C8 C 0.1094(2) 0.1911(6) 0.6325(5) 0.138(4) Uani 1 1 d . . . . .
H8A H 0.1053 0.2549 0.6494 0.206 Uiso 1 1 calc GR . . . .
H8B H 0.0799 0.1530 0.6461 0.206 Uiso 1 1 calc GR . . . .
H8C H 0.1114 0.1925 0.5838 0.206 Uiso 1 1 calc GR . . . .
C9 C 0.1618(3) 0.0427(5) 0.6439(5) 0.135(4) Uani 1 1 d . . . . .
H9A H 0.1555 0.0337 0.5963 0.202 Uiso 1 1 calc GR . . . .
H9B H 0.1356 0.0088 0.6694 0.202 Uiso 1 1 calc GR . . . .
H9C H 0.1959 0.0186 0.6553 0.202 Uiso 1 1 calc GR . . . .
C10 C 0.1635(2) 0.1613(5) 0.7363(4) 0.101(3) Uani 1 1 d . . . . .
H10A H 0.1803 0.1059 0.7564 0.121 Uiso 1 1 calc R . . . .
H10B H 0.1289 0.1682 0.7562 0.121 Uiso 1 1 calc R . . . .
C11 C 0.1959(3) 0.2500 0.7500 0.084(3) Uani 1 2 d S T P . .
C12 C 0.4650(2) 0.4037(6) 0.5639(3) 0.100(2) Uani 1 1 d . . . . .
C13 C 0.5194(3) 0.3973(9) 0.5622(4) 0.145(4) Uani 1 1 d . . . . .
H13 H 0.5394 0.4208 0.5980 0.174 Uiso 1 1 calc R . . . .
C14 C 0.5425(3) 0.3570(10) 0.5086(5) 0.154(5) Uani 1 1 d . . . . .
H14 H 0.5789 0.3515 0.5075 0.185 Uiso 1 1 calc R . . . .
C15 C 0.5141(3) 0.3245(7) 0.4562(4) 0.119(3) Uani 1 1 d . . . . .
H15 H 0.5302 0.2962 0.4189 0.143 Uiso 1 1 calc R . . . .
C16 C 0.4621(2) 0.3336(5) 0.4590(3) 0.0816(16) Uani 1 1 d . . . . .
C17 C 0.4299(2) 0.3082(5) 0.4013(3) 0.0844(17) Uani 1 1 d . . . . .
H17A H 0.4470 0.2569 0.3768 0.101 Uiso 1 1 calc R . . . .
H17B H 0.4278 0.3628 0.3712 0.101 Uiso 1 1 calc R . . . .
C18 C 0.32131(19) 0.5262(4) 0.4829(3) 0.0783(16) Uani 1 1 d . . . . .
C19 C 0.3083(2) 0.5973(6) 0.4410(5) 0.097(2) Uani 1 1 d . . . . .
H19 H 0.3000 0.6576 0.4576 0.116 Uiso 1 1 calc R . . . .
C20 C 0.3077(4) 0.5788(7) 0.3740(5) 0.130(3) Uani 1 1 d . . . . .
H20 H 0.2992 0.6273 0.3436 0.156 Uiso 1 1 calc R . . . .
C21 C 0.3192(4) 0.4908(7) 0.3504(5) 0.125(3) Uani 1 1 d . . . . .
H21 H 0.3185 0.4776 0.3041 0.150 Uiso 1 1 calc R . . . .
C22 C 0.3316(3) 0.4234(5) 0.3955(4) 0.0904(18) Uani 1 1 d . . . . .
C23 C 0.3395(3) 0.3214(5) 0.3743(3) 0.0917(19) Uani 1 1 d . . . . .
H23A H 0.3065 0.2870 0.3769 0.110 Uiso 1 1 calc R . . . .
H23B H 0.3520 0.3189 0.3279 0.110 Uiso 1 1 calc R . . . .
C24 C 0.4165(2) 0.1589(6) 0.5909(4) 0.095(2) Uani 1 1 d . . . . .
C25 C 0.4420(2) 0.0732(7) 0.5923(5) 0.110(3) Uani 1 1 d . . . . .
H25 H 0.4579 0.0524 0.6322 0.132 Uiso 1 1 calc R . . . .
C26 C 0.4443(3) 0.0180(7) 0.5356(5) 0.119(3) Uani 1 1 d . . . . .
H26 H 0.4612 -0.0409 0.5364 0.142 Uiso 1 1 calc R . . . .
C27 C 0.4214(3) 0.0505(5) 0.4777(4) 0.096(2) Uani 1 1 d . . . . .
H27 H 0.4224 0.0147 0.4379 0.115 Uiso 1 1 calc R . . . .
C28 C 0.3972(2) 0.1361(5) 0.4797(3) 0.0823(17) Uani 1 1 d . . . . .
C29 C 0.3717(3) 0.1756(4) 0.4194(3) 0.0849(17) Uani 1 1 d . . . . .
H29A H 0.3875 0.1487 0.3790 0.102 Uiso 1 1 calc R . . . .
H29B H 0.3348 0.1587 0.4196 0.102 Uiso 1 1 calc R . . . .
C30 C 0.4402(3) 0.4499(7) 0.6223(4) 0.125(3) Uani 1 1 d . . . . .
H30A H 0.4390 0.5177 0.6150 0.188 Uiso 1 1 calc GR . . . .
H30B H 0.4602 0.4365 0.6624 0.188 Uiso 1 1 calc GR . . . .
H30C H 0.4052 0.4258 0.6277 0.188 Uiso 1 1 calc GR . . . .
C31 C 0.3219(3) 0.5476(5) 0.5549(4) 0.109(2) Uani 1 1 d . . . . .
H31A H 0.2974 0.5070 0.5780 0.164 Uiso 1 1 calc GR . . . .
H31B H 0.3123 0.6133 0.5618 0.164 Uiso 1 1 calc GR . . . .
H31C H 0.3565 0.5368 0.5726 0.164 Uiso 1 1 calc GR . . . .
C32 C 0.4140(3) 0.2132(7) 0.6541(4) 0.115(3) Uani 1 1 d . . . . .
H32A H 0.4152 0.2803 0.6442 0.172 Uiso 1 1 calc GR . . . .
H32B H 0.4432 0.1963 0.6824 0.172 Uiso 1 1 calc GR . . . .
H32C H 0.3818 0.1986 0.6773 0.172 Uiso 1 1 calc GR . . . .
P1 P 0.45981(9) 0.44765(16) 0.23196(9) 0.1041(7) Uani 1 1 d . . . . .
F1 F 0.48155(15) 0.4033(3) 0.16608(17) 0.1041(12) Uani 1 1 d . . . . .
F2 F 0.41745(18) 0.3665(3) 0.23612(19) 0.1072(13) Uani 1 1 d . . . . .
F3 F 0.4196(3) 0.5072(4) 0.1880(2) 0.1418(18) Uani 1 1 d . . . . .
F4 F 0.4963(2) 0.3895(4) 0.2765(2) 0.143(2) Uani 1 1 d . . . . .
F5 F 0.4980(3) 0.5332(5) 0.2283(2) 0.169(3) Uani 1 1 d . . . . .
F6 F 0.4366(2) 0.4932(4) 0.2980(2) 0.143(2) Uani 1 1 d . . . . .

loop_
_atom_site_aniso_label
_atom_site_aniso_U_11
_atom_site_aniso_U_22
_atom_site_aniso_U_33
_atom_site_aniso_U_23
_atom_site_aniso_U_13
_atom_site_aniso_U_12
Br1 0.1515(8) 0.0757(5) 0.1602(8) 0.0057(5) -0.0982(7) -0.0232(5)
Br2 0.0674(3) 0.0609(3) 0.0911(4) -0.0131(3) 0.0164(3) -0.0137(2)
Co1 0.0515(4) 0.0808(6) 0.0726(5) -0.0176(4) 0.0068(4) -0.0001(4)
O1 0.0581(19) 0.083(2) 0.087(2) -0.022(2) -0.0027(17) -0.0094(18)
O2 0.096(3) 0.079(3) 0.101(3) -0.027(2) -0.034(3) 0.009(2)
N1 0.068(3) 0.089(3) 0.071(3) -0.016(2) 0.008(2) 0.016(2)
N2 0.054(2) 0.103(4) 0.077(3) -0.005(3) 0.017(2) -0.015(2)
N3 0.056(2) 0.080(3) 0.088(3) -0.018(2) 0.017(2) 0.004(2)
N4 0.050(2) 0.115(4) 0.077(3) -0.005(3) 0.013(2) 0.006(2)
C1 0.050(2) 0.057(3) 0.096(4) -0.008(3) -0.006(2) 0.000(2)
C2 0.066(3) 0.054(3) 0.113(5) -0.013(3) -0.032(3) 0.003(2)
C3 0.089(4) 0.053(3) 0.112(5) -0.001(3) -0.053(4) 0.000(3)
C4 0.063(3) 0.053(3) 0.140(6) 0.022(3) -0.046(4) -0.009(2)
C5 0.047(2) 0.053(3) 0.119(4) 0.020(3) -0.012(3) 0.001(2)
C6 0.050(2) 0.048(2) 0.109(4) -0.001(3) -0.008(3) -0.0019(19)
C7 0.068(3) 0.079(4) 0.162(7) 0.045(4) -0.051(4) -0.024(3)
C8 0.063(4) 0.133(7) 0.217(10) 0.082(7) -0.052(5) -0.026(4)
C9 0.129(6) 0.084(5) 0.191(9) 0.053(5) -0.087(6) -0.051(5)
C10 0.054(3) 0.074(4) 0.174(7) 0.050(4) -0.024(4) -0.015(3)
C11 0.044(3) 0.064(4) 0.143(8) 0.032(5) 0.000 0.000
C12 0.066(3) 0.146(6) 0.087(4) -0.005(4) 0.015(3) -0.045(4)
C13 0.075(4) 0.261(13) 0.099(5) 0.029(7) -0.005(4) -0.074(6)
C14 0.051(4) 0.289(16) 0.124(7) 0.038(8) 0.015(4) -0.038(6)
C15 0.061(4) 0.183(9) 0.114(6) 0.013(6) 0.036(4) 0.014(5)
C16 0.059(3) 0.104(4) 0.082(4) 0.006(3) 0.027(3) 0.006(3)
C17 0.083(4) 0.096(4) 0.074(3) -0.010(3) 0.022(3) 0.014(3)
C18 0.044(2) 0.080(4) 0.110(5) -0.012(3) 0.015(3) -0.004(2)
C19 0.069(4) 0.094(5) 0.128(6) -0.019(4) -0.001(4) 0.007(3)
C20 0.141(8) 0.111(6) 0.139(8) 0.009(6) -0.023(6) 0.047(6)
C21 0.146(7) 0.120(7) 0.109(6) -0.001(5) -0.031(5) 0.036(6)
C22 0.085(4) 0.098(5) 0.088(4) -0.009(4) -0.003(3) 0.021(4)
C23 0.097(4) 0.112(5) 0.066(3) -0.014(3) -0.005(3) 0.023(4)
C24 0.042(3) 0.146(6) 0.097(5) 0.027(4) 0.015(3) -0.006(3)
C25 0.054(3) 0.157(8) 0.118(6) 0.054(6) 0.025(4) -0.004(4)
C26 0.066(4) 0.147(7) 0.144(7) 0.071(6) 0.046(4) 0.016(4)
C27 0.084(4) 0.091(4) 0.113(5) 0.001(4) 0.048(4) 0.006(3)
C28 0.065(3) 0.083(4) 0.099(4) -0.004(3) 0.028(3) 0.009(3)
C29 0.093(4) 0.083(4) 0.079(4) -0.021(3) 0.010(3) 0.016(3)
C30 0.109(5) 0.177(8) 0.090(5) -0.040(5) 0.020(4) -0.079(6)
C31 0.125(6) 0.089(5) 0.113(5) -0.028(4) 0.042(5) 0.001(4)
C32 0.069(4) 0.190(9) 0.085(4) 0.010(5) -0.010(3) -0.021(5)
P1 0.1305(16) 0.1087(14) 0.0732(10) -0.0026(9) -0.0098(10) -0.0497(12)
F1 0.097(2) 0.147(4) 0.0679(19) -0.008(2) -0.0051(18) -0.033(2)
F2 0.124(3) 0.112(3) 0.086(2) -0.010(2) 0.009(2) -0.044(3)
F3 0.200(5) 0.114(3) 0.111(3) -0.001(3) -0.021(3) -0.012(4)
F4 0.166(5) 0.172(5) 0.093(3) 0.003(3) -0.044(3) -0.028(4)
F5 0.231(7) 0.187(5) 0.089(3) -0.010(3) -0.006(3) -0.134(5)
F6 0.223(6) 0.113(3) 0.092(3) -0.017(3) 0.009(3) -0.054(4)

loop_
_atom_type_symbol
_atom_type_description
_atom_type_scat_dispersion_real
_atom_type_scat_dispersion_imag
_atom_type_scat_source
C C 0.0181 0.0091 'International Tables Vol C Tables 4.2.6.8 and 6.1.1.4'
H H 0.0000 0.0000 'International Tables Vol C Tables 4.2.6.8 and 6.1.1.4'
Br Br -0.6763 1.2805 'International Tables Vol C Tables 4.2.6.8 and 6.1.1.4'
Co Co -2.3653 3.6143 'International Tables Vol C Tables 4.2.6.8 and 6.1.1.4'
F F 0.0727 0.0534 'International Tables Vol C Tables 4.2.6.8 and 6.1.1.4'
N N 0.0311 0.0180 'International Tables Vol C Tables 4.2.6.8 and 6.1.1.4'
O O 0.0492 0.0322 'International Tables Vol C Tables 4.2.6.8 and 6.1.1.4'
P P 0.2955 0.4335 'International Tables Vol C Tables 4.2.6.8 and 6.1.1.4'

loop_
_exptl_crystal_face_index_h
_exptl_crystal_face_index_k
_exptl_crystal_face_index_l
_exptl_crystal_face_perp_dist
-8 0 11 0.0283
-3 -9 4 0.1048
10 0 11 0.0318
-11 0 -10 0.0159
1 9 -2 0.1220
8 1 -11 0.0356

loop_
_geom_angle_atom_site_label_1
_geom_angle_atom_site_label_2
_geom_angle_atom_site_label_3
_geom_angle
_geom_angle_site_symmetry_1
_geom_angle_site_symmetry_3
_geom_angle_publ_flag
O1 Co1 O2 84.58(19) . . ?
O1 Co1 N1 170.85(18) . . ?
O1 Co1 N2 102.79(17) . . ?
O1 Co1 N3 98.57(18) . . ?
O1 Co1 N4 97.54(19) . . ?
O2 Co1 N1 86.3(2) . . ?
O2 Co1 N2 170.1(2) . . ?
O2 Co1 N3 90.44(19) . . ?
O2 Co1 N4 88.65(19) . . ?
N1 Co1 N2 86.1(2) . . ?
N1 Co1 N3 82.45(19) . . ?
N1 Co1 N4 81.3(2) . . ?
N2 Co1 N3 94.9(2) . . ?
N2 Co1 N4 83.9(2) . . ?
N3 Co1 N4 163.70(19) . . ?
C1 O1 Co1 111.5(3) . . ?
C2 O2 Co1 109.2(3) . . ?
C17 N1 Co1 108.2(4) . . ?
C23 N1 Co1 107.4(3) . . ?
C23 N1 C17 111.1(5) . . ?
C23 N1 C29 111.3(5) . . ?
C29 N1 Co1 106.3(4) . . ?
C29 N1 C17 112.3(5) . . ?
C12 N2 Co1 130.6(4) . . ?
C12 N2 C16 118.9(5) . . ?
C16 N2 Co1 108.1(4) . . ?
C18 N3 Co1 130.9(4) . . ?
C22 N3 Co1 110.8(4) . . ?
C22 N3 C18 118.2(6) . . ?
C24 N4 Co1 131.5(5) . . ?
C24 N4 C28 117.8(6) . . ?
C28 N4 Co1 110.4(4) . . ?
O1 C1 C2 115.6(5) . . ?
O1 C1 C6 123.8(5) . . ?
C6 C1 C2 120.6(5) . . ?
O2 C2 C1 117.6(5) . . ?
O2 C2 C3 125.3(6) . . ?
C3 C2 C1 117.1(7) . . ?
C2 C3 Br1 115.1(6) . . ?
C4 C3 Br1 122.9(5) . . ?
C4 C3 C2 122.0(6) . . ?
C3 C4 C5 120.5(5) . . ?
C3 C4 C7 130.7(6) . . ?
C5 C4 C7 108.7(7) . . ?
C4 C5 C11 113.2(5) . . ?
C6 C5 C4 118.8(6) . . ?
C6 C5 C11 128.1(6) . . ?
C1 C6 Br2 116.7(4) . . ?
C1 C6 C5 120.8(5) . . ?
C5 C6 Br2 122.5(5) . . ?
C4 C7 C8 110.3(5) . . ?
C4 C7 C9 111.5(7) . . ?
C4 C7 C10 102.8(5) . . ?
C8 C7 C9 110.2(6) . . ?
C8 C7 C10 112.6(8) . . ?
C10 C7 C9 109.3(6) . . ?
C7 C8 H8A 109.5 . . ?
C7 C8 H8B 109.5 . . ?
C7 C8 H8C 109.5 . . ?
H8A C8 H8B 109.5 . . ?
H8A C8 H8C 109.5 . . ?
H8B C8 H8C 109.5 . . ?
C7 C9 H9A 109.5 . . ?
C7 C9 H9B 109.5 . . ?
C7 C9 H9C 109.5 . . ?
H9A C9 H9B 109.5 . . ?
H9A C9 H9C 109.5 . . ?
H9B C9 H9C 109.5 . . ?
C7 C10 H10A 110.0 . . ?
C7 C10 H10B 110.0 . . ?
C7 C10 C11 108.4(5) . . ?
H10A C10 H10B 108.4 . . ?
C11 C10 H10A 110.0 . . ?
C11 C10 H10B 110.0 . . ?
C5 C11 C5 117.4(6) 4_556 . ?
C5 C11 C10 101.0(4) . . ?
C5 C11 C10 112.1(3) 4_556 . ?
C5 C11 C10 101.0(4) 4_556 4_556 ?
C5 C11 C10 112.1(3) . 4_556 ?
C10 C11 C10 114.0(7) . 4_556 ?
N2 C12 C13 120.0(7) . . ?
N2 C12 C30 121.5(6) . . ?
C13 C12 C30 118.6(7) . . ?
C12 C13 H13 120.4 . . ?
C14 C13 C12 119.1(8) . . ?
C14 C13 H13 120.4 . . ?
C13 C14 H14 119.6 . . ?
C13 C14 C15 120.9(7) . . ?
C15 C14 H14 119.6 . . ?
C14 C15 H15 120.9 . . ?
C16 C15 C14 118.3(8) . . ?
C16 C15 H15 120.8 . . ?
N2 C16 C17 116.9(5) . . ?
C15 C16 N2 122.5(7) . . ?
C15 C16 C17 120.5(6) . . ?
N1 C17 H17A 108.7 . . ?
N1 C17 H17B 108.7 . . ?
C16 C17 N1 114.4(5) . . ?
C16 C17 H17A 108.7 . . ?
C16 C17 H17B 108.7 . . ?
H17A C17 H17B 107.6 . . ?
N3 C18 C19 122.5(7) . . ?
N3 C18 C31 120.5(6) . . ?
C19 C18 C31 117.0(6) . . ?
C18 C19 H19 121.1 . . ?
C18 C19 C20 117.8(7) . . ?
C20 C19 H19 121.1 . . ?
C19 C20 H20 119.6 . . ?
C19 C20 C21 120.8(9) . . ?
C21 C20 H20 119.6 . . ?
C20 C21 H21 121.1 . . ?
C22 C21 C20 117.8(9) . . ?
C22 C21 H21 121.1 . . ?
N3 C22 C21 122.9(7) . . ?
N3 C22 C23 115.7(6) . . ?
C21 C22 C23 121.2(7) . . ?
N1 C23 C22 108.7(5) . . ?
N1 C23 H23A 109.9 . . ?
N1 C23 H23B 109.9 . . ?
C22 C23 H23A 109.9 . . ?
C22 C23 H23B 109.9 . . ?
H23A C23 H23B 108.3 . . ?
N4 C24 C25 121.3(8) . . ?
N4 C24 C32 121.2(7) . . ?
C25 C24 C32 117.5(7) . . ?
C24 C25 H25 119.9 . . ?
C26 C25 C24 120.2(8) . . ?
C26 C25 H25 119.9 . . ?
C25 C26 H26 120.6 . . ?
C25 C26 C27 118.7(8) . . ?
C27 C26 H26 120.6 . . ?
C26 C27 H27 121.0 . . ?
C28 C27 C26 118.0(8) . . ?
C28 C27 H27 121.0 . . ?
N4 C28 C27 124.0(7) . . ?
N4 C28 C29 115.0(5) . . ?
C27 C28 C29 121.1(6) . . ?
N1 C29 C28 110.1(5) . . ?
N1 C29 H29A 109.6 . . ?
N1 C29 H29B 109.6 . . ?
C28 C29 H29A 109.6 . . ?
C28 C29 H29B 109.6 . . ?
H29A C29 H29B 108.2 . . ?
C12 C30 H30A 109.5 . . ?
C12 C30 H30B 109.5 . . ?
C12 C30 H30C 109.5 . . ?
H30A C30 H30B 109.5 . . ?
H30A C30 H30C 109.5 . . ?
H30B C30 H30C 109.5 . . ?
C18 C31 H31A 109.5 . . ?
C18 C31 H31B 109.5 . . ?
C18 C31 H31C 109.5 . . ?
H31A C31 H31B 109.5 . . ?
H31A C31 H31C 109.5 . . ?
H31B C31 H31C 109.5 . . ?
C24 C32 H32A 109.5 . . ?
C24 C32 H32B 109.5 . . ?
C24 C32 H32C 109.5 . . ?
H32A C32 H32B 109.5 . . ?
H32A C32 H32C 109.5 . . ?
H32B C32 H32C 109.5 . . ?
F1 P1 F2 90.0(2) . . ?
F1 P1 F3 89.0(3) . . ?
F1 P1 F5 92.6(3) . . ?
F1 P1 F6 178.8(3) . . ?
F2 P1 F3 87.9(3) . . ?
F4 P1 F1 92.9(3) . . ?
F4 P1 F2 90.2(3) . . ?
F4 P1 F3 177.3(3) . . ?
F4 P1 F5 93.2(3) . . ?
F4 P1 F6 88.2(3) . . ?
F5 P1 F2 175.6(4) . . ?
F5 P1 F3 88.6(3) . . ?
F5 P1 F6 87.8(3) . . ?
F6 P1 F2 89.5(2) . . ?
F6 P1 F3 89.8(3) . . ?

loop_
_geom_bond_atom_site_label_1
_geom_bond_atom_site_label_2
_geom_bond_distance
_geom_bond_site_symmetry_2
_geom_bond_publ_flag
Br1 C3 1.906(6) . ?
Br2 C6 1.891(5) . ?
Co1 O1 1.917(4) . ?
Co1 O2 1.971(5) . ?
Co1 N1 2.013(4) . ?
Co1 N2 2.072(4) . ?
Co1 N3 2.089(5) . ?
Co1 N4 2.117(6) . ?
O1 C1 1.317(6) . ?
O2 C2 1.294(8) . ?
N1 C17 1.478(8) . ?
N1 C23 1.459(8) . ?
N1 C29 1.474(8) . ?
N2 C12 1.338(8) . ?
N2 C16 1.376(7) . ?
N3 C18 1.354(7) . ?
N3 C22 1.334(8) . ?
N4 C24 1.343(8) . ?
N4 C28 1.363(8) . ?
C1 C2 1.445(8) . ?
C1 C6 1.382(8) . ?
C2 C3 1.398(9) . ?
C3 C4 1.376(10) . ?
C4 C5 1.413(9) . ?
C4 C7 1.535(9) . ?
C5 C6 1.399(7) . ?
C5 C11 1.512(7) . ?
C7 C8 1.536(8) . ?
C7 C9 1.549(11) . ?
C7 C10 1.536(12) . ?
C8 H8A 0.9800 . ?
C8 H8B 0.9800 . ?
C8 H8C 0.9800 . ?
C9 H9A 0.9800 . ?
C9 H9B 0.9800 . ?
C9 H9C 0.9800 . ?
C10 H10A 0.9900 . ?
C10 H10B 0.9900 . ?
C10 C11 1.547(7) . ?
C11 C5 1.512(7) 4_556 ?
C11 C10 1.547(7) 4_556 ?
C12 C13 1.417(10) . ?
C12 C30 1.493(10) . ?
C13 H13 0.9500 . ?
C13 C14 1.364(14) . ?
C14 H14 0.9500 . ?
C14 C15 1.369(13) . ?
C15 H15 0.9500 . ?
C15 C16 1.359(9) . ?
C16 C17 1.475(9) . ?
C17 H17A 0.9900 . ?
C17 H17B 0.9900 . ?
C18 C19 1.362(10) . ?
C18 C31 1.482(10) . ?
C19 H19 0.9500 . ?
C19 C20 1.373(12) . ?
C20 H20 0.9500 . ?
C20 C21 1.376(12) . ?
C21 H21 0.9500 . ?
C21 C22 1.363(11) . ?
C22 C23 1.532(10) . ?
C23 H23A 0.9900 . ?
C23 H23B 0.9900 . ?
C24 C25 1.393(11) . ?
C24 C32 1.491(11) . ?
C25 H25 0.9500 . ?
C25 C26 1.388(13) . ?
C26 H26 0.9500 . ?
C26 C27 1.389(11) . ?
C27 H27 0.9500 . ?
C27 C28 1.375(9) . ?
C28 C29 1.493(9) . ?
C29 H29A 0.9900 . ?
C29 H29B 0.9900 . ?
C30 H30A 0.9800 . ?
C30 H30B 0.9800 . ?
C30 H30C 0.9800 . ?
C31 H31A 0.9800 . ?
C31 H31B 0.9800 . ?
C31 H31C 0.9800 . ?
C32 H32A 0.9800 . ?
C32 H32B 0.9800 . ?
C32 H32C 0.9800 . ?
P1 F1 1.574(4) . ?
P1 F2 1.601(4) . ?
P1 F3 1.612(6) . ?
P1 F4 1.548(6) . ?
P1 F5 1.577(5) . ?
P1 F6 1.597(5) . ?

loop_
_geom_torsion_atom_site_label_1
_geom_torsion_atom_site_label_2
_geom_torsion_atom_site_label_3
_geom_torsion_atom_site_label_4
_geom_torsion
_geom_torsion_site_symmetry_1
_geom_torsion_site_symmetry_2
_geom_torsion_site_symmetry_3
_geom_torsion_site_symmetry_4
_geom_torsion_publ_flag
Br1 C3 C4 C5 -175.3(4) . . . . ?
Br1 C3 C4 C7 2.1(9) . . . . ?
Co1 O1 C1 C2 -4.6(6) . . . . ?
Co1 O1 C1 C6 175.0(4) . . . . ?
Co1 O2 C2 C1 11.6(6) . . . . ?
Co1 O2 C2 C3 -170.5(5) . . . . ?
Co1 N1 C17 C16 18.0(7) . . . . ?
Co1 N1 C23 C22 41.2(6) . . . . ?
Co1 N1 C29 C28 -44.5(5) . . . . ?
Co1 N2 C12 C13 155.4(7) . . . . ?
Co1 N2 C12 C30 -25.0(12) . . . . ?
Co1 N2 C16 C15 -158.0(7) . . . . ?
Co1 N2 C16 C17 24.0(7) . . . . ?
Co1 N3 C18 C19 173.1(4) . . . . ?
Co1 N3 C18 C31 -6.4(8) . . . . ?
Co1 N3 C22 C21 -173.8(7) . . . . ?
Co1 N3 C22 C23 11.4(7) . . . . ?
Co1 N4 C24 C25 -171.5(4) . . . . ?
Co1 N4 C24 C32 8.9(8) . . . . ?
Co1 N4 C28 C27 173.4(5) . . . . ?
Co1 N4 C28 C29 -6.2(6) . . . . ?
O1 C1 C2 O2 -5.1(7) . . . . ?
O1 C1 C2 C3 176.8(5) . . . . ?
O1 C1 C6 Br2 4.2(7) . . . . ?
O1 C1 C6 C5 -174.7(5) . . . . ?
O2 C2 C3 Br1 0.0(8) . . . . ?
O2 C2 C3 C4 -179.8(5) . . . . ?
N2 C12 C13 C14 1.0(15) . . . . ?
N2 C16 C17 N1 -29.5(9) . . . . ?
N3 C18 C19 C20 0.3(10) . . . . ?
N3 C22 C23 N1 -35.8(8) . . . . ?
N4 C24 C25 C26 -1.7(9) . . . . ?
N4 C28 C29 N1 34.0(7) . . . . ?
C1 C2 C3 Br1 178.0(4) . . . . ?
C1 C2 C3 C4 -1.8(8) . . . . ?
C2 C1 C6 Br2 -176.1(4) . . . . ?
C2 C1 C6 C5 4.9(8) . . . . ?
C2 C3 C4 C5 4.5(8) . . . . ?
C2 C3 C4 C7 -178.1(5) . . . . ?
C3 C4 C5 C6 -2.4(8) . . . . ?
C3 C4 C5 C11 177.5(5) . . . . ?
C3 C4 C7 C8 -71.7(10) . . . . ?
C3 C4 C7 C9 51.1(8) . . . . ?
C3 C4 C7 C10 168.1(6) . . . . ?
C4 C5 C6 Br2 178.9(4) . . . . ?
C4 C5 C6 C1 -2.2(7) . . . . ?
C4 C5 C11 C5 136.8(4) . . . 4_556 ?
C4 C5 C11 C10 -107.0(5) . . . 4_556 ?
C4 C5 C11 C10 14.7(5) . . . . ?
C4 C7 C10 C11 23.6(7) . . . . ?
C5 C4 C7 C8 105.9(8) . . . . ?
C5 C4 C7 C9 -131.2(6) . . . . ?
C5 C4 C7 C10 -14.3(6) . . . . ?
C6 C1 C2 O2 175.2(5) . . . . ?
C6 C1 C2 C3 -2.9(8) . . . . ?
C6 C5 C11 C5 -43.3(4) . . . 4_556 ?
C6 C5 C11 C10 72.9(7) . . . 4_556 ?
C6 C5 C11 C10 -165.4(5) . . . . ?
C7 C4 C5 C6 179.7(4) . . . . ?
C7 C4 C5 C11 -0.4(6) . . . . ?
C7 C10 C11 C5 -23.4(6) . . . . ?
C7 C10 C11 C5 -149.2(5) . . . 4_556 ?
C7 C10 C11 C10 96.9(5) . . . 4_556 ?
C8 C7 C10 C11 -95.0(6) . . . . ?
C9 C7 C10 C11 142.2(6) . . . . ?
C11 C5 C6 Br2 -1.1(7) . . . . ?
C11 C5 C6 C1 177.8(5) . . . . ?
C12 N2 C16 C15 6.1(11) . . . . ?
C12 N2 C16 C17 -171.9(7) . . . . ?
C12 C13 C14 C15 1.2(18) . . . . ?
C13 C14 C15 C16 0.2(17) . . . . ?
C14 C15 C16 N2 -3.9(14) . . . . ?
C14 C15 C16 C17 174.0(9) . . . . ?
C15 C16 C17 N1 152.4(7) . . . . ?
C16 N2 C12 C13 -4.5(12) . . . . ?
C16 N2 C12 C30 175.1(7) . . . . ?
C17 N1 C23 C22 -76.9(6) . . . . ?
C17 N1 C29 C28 73.6(6) . . . . ?
C18 N3 C22 C21 1.9(11) . . . . ?
C18 N3 C22 C23 -172.8(5) . . . . ?
C18 C19 C20 C21 0.8(14) . . . . ?
C19 C20 C21 C22 -0.6(15) . . . . ?
C20 C21 C22 N3 -0.8(14) . . . . ?
C20 C21 C22 C23 173.6(8) . . . . ?
C21 C22 C23 N1 149.3(8) . . . . ?
C22 N3 C18 C19 -1.6(8) . . . . ?
C22 N3 C18 C31 178.9(6) . . . . ?
C23 N1 C17 C16 135.6(6) . . . . ?
C23 N1 C29 C28 -161.1(5) . . . . ?
C24 N4 C28 C27 -1.3(9) . . . . ?
C24 N4 C28 C29 179.1(5) . . . . ?
C24 C25 C26 C27 0.8(10) . . . . ?
C25 C26 C27 C28 -0.3(10) . . . . ?
C26 C27 C28 N4 0.5(10) . . . . ?
C26 C27 C28 C29 -180.0(6) . . . . ?
C27 C28 C29 N1 -145.5(6) . . . . ?
C28 N4 C24 C25 1.9(8) . . . . ?
C28 N4 C24 C32 -177.8(6) . . . . ?
C29 N1 C17 C16 -99.1(6) . . . . ?
C29 N1 C23 C22 157.2(5) . . . . ?
C30 C12 C13 C14 -178.6(10) . . . . ?
C31 C18 C19 C20 179.8(7) . . . . ?
C32 C24 C25 C26 178.0(6) . . . . ?

loop_
_exptl_oxdiff_crystal_face_indexfrac_h
_exptl_oxdiff_crystal_face_indexfrac_k
_exptl_oxdiff_crystal_face_indexfrac_l
_exptl_oxdiff_crystal_face_x
_exptl_oxdiff_crystal_face_y
_exptl_oxdiff_crystal_face_z
-8.0039 -0.0016 10.9949 -0.0306 -0.0180 0.9649
-3.0052 -9.0015 4.0057 0.9581 -0.0515 0.3842
10.0039 0.0056 10.9944 0.0231 0.9204 0.4611
-11.0043 -0.0059 -9.9949 -0.0267 -0.9362 -0.3657
1.0043 9.0010 -2.0066 -0.9653 0.0198 -0.1935
8.0043 1.0017 -10.9958 -0.0771 0.0225 -0.9684

loop_
_smtbx_masks_void_nr
_smtbx_masks_void_average_x
_smtbx_masks_void_average_y
_smtbx_masks_void_average_z
_smtbx_masks_void_volume
_smtbx_masks_void_count_electrons
_smtbx_masks_void_content
1 0.250 -0.147 0.250 649.1 104.6 ?
2 -0.250 0.267 0.750 649.1 102.5 ?
